data_1512734
loop_
_publ_author_name
'Rebecca A. Joy'
'Hadi Arman'
'Shengchang Xiang'
'Ghezai T. Musie'

_publ_section_title
;
 Synthesis, crystal structure, magnetic and electrochemical studies of two
 copper complexes with carboxylate rich dinucleating ligand
;
_journal_name_full
;
Inorganica Chimica Acta
;
_journal_page_first 220
_journal_page_last 228
_journal_volume 393
_journal_year 2012
_chemical_formula_moiety 'C24 H29 Cu2 N2 Na3 O16, O0.25'
_chemical_formula_sum 'C24 H29 Cu2 N2 Na3 O16.25'
_chemical_formula_weight 801.54
_space_group_IT_number 14
_symmetry_cell_setting monoclinic
_symmetry_space_group_name_Hall '-P 2ybc'
_symmetry_space_group_name_H-M 'P 1 21/c 1'
_atom_sites_solution_hydrogens geom
_atom_sites_solution_primary direct
_atom_sites_solution_secondary difmap
_cell_angle_alpha 90.00
_cell_angle_beta 111.293(2)
_cell_angle_gamma 90.00
_cell_formula_units_Z 4
_cell_length_a 18.322(3)
_cell_length_b 7.4425(10)
_cell_length_c 23.236(4)
_cell_measurement_reflns_used 12997
_cell_measurement_temperature 98(2)
_cell_measurement_theta_max 40.2
_cell_measurement_theta_min 2.6
_cell_volume 2952.2(8)
_computing_cell_refinement
;
CrystalClear-SM Expert 2.0 r3 (Rigaku, 2009)
;
_computing_data_collection
;
CrystalClear-SM Expert 2.0 r3 (Rigaku, 2009)
;
_computing_data_reduction
;
CrystalClear-SM Expert 2.0 r3 (Rigaku, 2009)
;
_computing_publication_material 'publCIF (Westrip, 2010)'
_computing_structure_refinement 'SHELXL-97 (Sheldrick, 1997)'
_computing_structure_solution 'SHELXS-97 (Sheldrick, 1990)'
_diffrn_ambient_temperature 98(2)
_diffrn_detector_area_resol_mean 28.5714
_diffrn_measured_fraction_theta_full 0.996
_diffrn_measured_fraction_theta_max 0.996
_diffrn_measurement_device_type
;
Saturn724 (2x2 bin mode)
;
_diffrn_measurement_method \w
_diffrn_radiation_monochromator graphite
_diffrn_radiation_source 'sealed tube'
_diffrn_radiation_type MoK\a
_diffrn_radiation_wavelength 0.71073
_diffrn_reflns_av_R_equivalents 0.0285
_diffrn_reflns_av_sigmaI/netI 0.0284
_diffrn_reflns_limit_h_max 23
_diffrn_reflns_limit_h_min -23
_diffrn_reflns_limit_k_max 7
_diffrn_reflns_limit_k_min -9
_diffrn_reflns_limit_l_max 30
_diffrn_reflns_limit_l_min -30
_diffrn_reflns_number 21720
_diffrn_reflns_reduction_process 'Lp corrections applied'
_diffrn_reflns_theta_full 27.50
_diffrn_reflns_theta_max 27.50
_diffrn_reflns_theta_min 2.44
_diffrn_standards_interval_count 0
_diffrn_standards_number 0
_exptl_absorpt_coefficient_mu 1.568
_exptl_absorpt_correction_T_max 1.000
_exptl_absorpt_correction_T_min 0.792
_exptl_absorpt_correction_type multi-scan
_exptl_absorpt_process_details 'ABSCOR (Higashi, 1995)'
_exptl_crystal_colour blue
_exptl_crystal_density_diffrn 1.803
_exptl_crystal_density_method 'not measured'
_exptl_crystal_description needle
_exptl_crystal_F_000 1632
_exptl_crystal_size_max 0.54
_exptl_crystal_size_mid 0.18
_exptl_crystal_size_min 0.10
_refine_diff_density_max 0.904
_refine_diff_density_min -0.429
_refine_diff_density_rms 0.083
_refine_ls_extinction_method none
_refine_ls_goodness_of_fit_ref 1.019
_refine_ls_hydrogen_treatment mixed
_refine_ls_matrix_type full
_refine_ls_number_parameters 457
_refine_ls_number_reflns 6764
_refine_ls_number_restraints 0
_refine_ls_restrained_S_all 1.019
_refine_ls_R_factor_all 0.0343
_refine_ls_R_factor_gt 0.0312
_refine_ls_shift/su_max 0.006
_refine_ls_shift/su_mean 0.000
_refine_ls_structure_factor_coef Fsqd
_refine_ls_weighting_details 'calc w=1/[\s^2^(Fo^2^)+(0.0200P)^2^+6.8000P] where P=(Fo^2^+2Fc^2^)/3'
_refine_ls_weighting_scheme calc
_refine_ls_wR_factor_gt 0.0703
_refine_ls_wR_factor_ref 0.0722
_reflns_number_gt 6284
_reflns_number_total 6764
_reflns_threshold_expression >2sigma(I)
_cod_data_source_file ICA-2013-394-220-228-3.cif
_cod_data_source_block Na3Cu2ccdpCO3
_cod_database_code 1512734

loop_
_symmetry_equiv_pos_as_xyz
'x, y, z'
'-x, y+1/2, -z+1/2'
'-x, -y, -z'
'x, -y-1/2, z-1/2'

loop_
_atom_site_label
_atom_site_type_symbol
_atom_site_fract_x
_atom_site_fract_y
_atom_site_fract_z
_atom_site_U_iso_or_equiv
_atom_site_adp_type
_atom_site_occupancy
_atom_site_symmetry_multiplicity
_atom_site_calc_flag
_atom_site_refinement_flags
Cu2 Cu 0.292445(14) 0.64965(3) 0.339939(11) 0.00889(6) Uani 1 1 d .
Cu1 Cu 0.291553(14) 0.62911(3) 0.189322(11) 0.00935(6) Uani 1 1 d .
O1 O 0.28702(9) 0.7195(2) 0.10787(7) 0.0125(3) Uani 1 1 d .
O8 O 0.28593(8) 0.7663(2) 0.41539(7) 0.0116(3) Uani 1 1 d .
O11 O 0.32362(9) 0.8803(2) 0.31873(7) 0.0136(3) Uani 1 1 d .
O15 O 0.44777(9) 0.9423(2) 0.42919(7) 0.0132(3) Uani 1 1 d .
O5 O 0.26773(9) 0.5513(2) 0.25900(7) 0.0129(3) Uani 1 1 d .
O10 O 0.33842(9) 0.8536(2) 0.22591(7) 0.0145(3) Uani 1 1 d .
O6 O 0.40850(8) 0.5469(2) 0.40490(7) 0.0121(3) Uani 1 1 d .
N1 N 0.24364(10) 0.3866(2) 0.14881(8) 0.0104(3) Uani 1 1 d .
O7 O 0.45472(9) 0.3012(2) 0.46217(7) 0.0130(3) Uani 1 1 d .
O16 O 0.38292(10) 0.5274(2) 0.55262(8) 0.0154(3) Uani 1 1 d .
O13 O 0.36396(10) 0.4973(2) 0.04100(8) 0.0166(3) Uani 1 1 d .
C12 C 0.25317(12) 0.3628(3) 0.25649(9) 0.0102(4) Uani 1 1 d .
H12A H 0.3028 0.2965 0.2696 0.012 Uiso 1 1 calc R
O12 O 0.39719(9) 1.0696(2) 0.29031(7) 0.0146(3) Uani 1 1 d .
N2 N 0.25419(10) 0.4090(2) 0.36073(8) 0.0099(3) Uani 1 1 d .
O9 O 0.22064(9) 0.9712(2) 0.44759(7) 0.0165(3) Uani 1 1 d .
O3 O 0.40053(9) 0.4884(2) 0.20172(7) 0.0138(3) Uani 1 1 d .
O4 O 0.44417(9) 0.2376(2) 0.17321(7) 0.0150(3) Uani 1 1 d .
C17 C 0.13669(12) 0.5655(3) 0.36866(10) 0.0132(4) Uani 1 1 d .
C13 C 0.21015(12) 0.3236(3) 0.29990(9) 0.0109(4) Uani 1 1 d .
H13B H 0.1574 0.3718 0.2830 0.013 Uiso 1 1 calc R
H13A H 0.2067 0.1949 0.3050 0.013 Uiso 1 1 calc R
C15 C 0.40137(12) 0.3915(3) 0.42339(9) 0.0106(4) Uani 1 1 d .
C14 C 0.32269(12) 0.2939(3) 0.39620(10) 0.0121(4) Uani 1 1 d .
H14A H 0.3277 0.1994 0.3691 0.015 Uiso 1 1 calc R
H14B H 0.3117 0.2369 0.4297 0.015 Uiso 1 1 calc R
C10 C 0.39035(12) 0.3356(3) 0.17629(9) 0.0121(4) Uani 1 1 d .
O2 O 0.22795(9) 0.9276(2) 0.03727(7) 0.0183(3) Uani 1 1 d .
C1 C 0.12837(12) 0.5640(3) 0.07869(9) 0.0131(4) Uani 1 1 d .
C23 C 0.22270(12) 0.8379(3) 0.41592(9) 0.0119(4) Uani 1 1 d .
C9 C 0.30707(12) 0.2622(3) 0.14750(10) 0.0122(4) Uani 1 1 d .
H9A H 0.2974 0.2307 0.1048 0.015 Uiso 1 1 calc R
H9B H 0.3037 0.1525 0.1689 0.015 Uiso 1 1 calc R
C16 C 0.20243(12) 0.4333(3) 0.39776(9) 0.0126(4) Uani 1 1 d .
H16B H 0.2340 0.4751 0.4388 0.015 Uiso 1 1 calc R
H16A H 0.1802 0.3180 0.4020 0.015 Uiso 1 1 calc R
C24 C 0.35322(12) 0.9326(3) 0.27858(10) 0.0113(4) Uani 1 1 d .
C22 C 0.14640(12) 0.7520(3) 0.37632(9) 0.0128(4) Uani 1 1 d .
C11 C 0.20373(12) 0.3166(3) 0.18989(9) 0.0124(4) Uani 1 1 d .
H11A H 0.1974 0.1874 0.1852 0.015 Uiso 1 1 calc R
H11B H 0.1522 0.3704 0.1787 0.015 Uiso 1 1 calc R
C7 C 0.22595(13) 0.8028(3) 0.07214(10) 0.0135(4) Uani 1 1 d .
C6 C 0.14685(13) 0.7451(3) 0.07256(9) 0.0133(4) Uani 1 1 d .
C8 C 0.18560(12) 0.4129(3) 0.08430(9) 0.0121(4) Uani 1 1 d .
H8A H 0.1565 0.3022 0.0705 0.015 Uiso 1 1 calc R
H8B H 0.2139 0.4373 0.0571 0.015 Uiso 1 1 calc R
C4 C 0.01572(14) 0.8348(3) 0.06191(10) 0.0199(5) Uani 1 1 d .
H4A H -0.0212 0.9248 0.0571 0.024 Uiso 1 1 calc R
C21 C 0.08292(13) 0.8668(3) 0.34850(10) 0.0175(4) Uani 1 1 d .
H21A H 0.0898 0.9904 0.3535 0.021 Uiso 1 1 calc R
C2 C 0.05255(13) 0.5238(3) 0.07534(10) 0.0162(4) Uani 1 1 d .
H2A H 0.0390 0.4048 0.0785 0.019 Uiso 1 1 calc R
C5 C 0.09018(14) 0.8776(3) 0.06375(10) 0.0176(4) Uani 1 1 d .
H5A H 0.1025 0.9966 0.0590 0.021 Uiso 1 1 calc R
C20 C 0.01000(13) 0.7988(4) 0.31357(11) 0.0212(5) Uani 1 1 d .
H20A H -0.0315 0.8765 0.2945 0.025 Uiso 1 1 calc R
C18 C 0.06170(13) 0.5003(3) 0.33451(10) 0.0185(5) Uani 1 1 d .
H18A H 0.0537 0.3769 0.3300 0.022 Uiso 1 1 calc R
C19 C -0.00097(13) 0.6152(4) 0.30717(11) 0.0227(5) Uani 1 1 d .
H19A H -0.0502 0.5688 0.2846 0.027 Uiso 1 1 calc R
C3 C -0.00325(13) 0.6579(4) 0.06731(10) 0.0196(5) Uani 1 1 d .
H3A H -0.0533 0.6281 0.0656 0.023 Uiso 1 1 calc R
Na3 Na 0.41169(5) 0.74979(12) 0.49230(4) 0.01290(17) Uani 1 1 d .
Na1 Na 0.45813(5) 0.23718(12) 0.07053(4) 0.01561(18) Uani 1 1 d .
Na2 Na 0.46722(5) 0.97127(12) 0.22905(4) 0.01439(18) Uani 1 1 d .
O14 O 0.47074(10) 0.7640(2) 0.15557(8) 0.0160(3) Uani 1 1 d .
H15A H 0.4127(18) 0.937(4) 0.3989(15) 0.024 Uiso 1 1 d .
H15B H 0.4517(17) 1.044(5) 0.4409(14) 0.024 Uiso 1 1 d .
H13D H 0.3274(19) 0.504(4) 0.0137(15) 0.024 Uiso 1 1 d .
H16C H 0.4064(18) 0.570(4) 0.5821(15) 0.024 Uiso 1 1 d .
H14C H 0.5112(19) 0.721(4) 0.1646(14) 0.024 Uiso 1 1 d .
H14D H 0.4430(18) 0.687(4) 0.1625(14) 0.024 Uiso 1 1 d .
H16D H 0.3367(19) 0.534(4) 0.5498(14) 0.024 Uiso 1 1 d .
H13C H 0.3559(18) 0.552(4) 0.0655(15) 0.024 Uiso 1 1 d .
O17 O -0.1181(6) 0.2609(18) 0.2820(4) 0.063(4) Uani 0.25 1 d P

loop_
_atom_site_aniso_label
_atom_site_aniso_U_11
_atom_site_aniso_U_22
_atom_site_aniso_U_33
_atom_site_aniso_U_23
_atom_site_aniso_U_13
_atom_site_aniso_U_12
Cu2 0.01112(12) 0.00917(12) 0.00706(11) -0.00030(9) 0.00413(9) -0.00066(9)
Cu1 0.01235(12) 0.00952(12) 0.00724(12) -0.00069(9) 0.00480(9) -0.00154(9)
O1 0.0144(7) 0.0152(7) 0.0088(7) 0.0014(6) 0.0054(6) -0.0012(6)
O8 0.0118(7) 0.0145(7) 0.0097(7) -0.0016(6) 0.0052(6) 0.0007(6)
O11 0.0204(8) 0.0106(7) 0.0125(7) 0.0001(6) 0.0094(6) -0.0021(6)
O15 0.0152(7) 0.0102(7) 0.0121(7) -0.0016(6) 0.0026(6) 0.0001(6)
O5 0.0215(8) 0.0091(7) 0.0102(7) -0.0011(6) 0.0083(6) -0.0035(6)
O10 0.0218(8) 0.0129(7) 0.0109(7) -0.0023(6) 0.0083(6) -0.0047(6)
O6 0.0129(7) 0.0111(7) 0.0130(7) 0.0012(6) 0.0056(6) 0.0004(5)
N1 0.0119(8) 0.0115(8) 0.0083(8) -0.0006(7) 0.0044(7) -0.0008(6)
O7 0.0126(7) 0.0119(7) 0.0126(7) -0.0007(6) 0.0023(6) 0.0016(6)
O16 0.0180(8) 0.0156(8) 0.0134(7) -0.0009(6) 0.0064(6) 0.0015(6)
O13 0.0180(8) 0.0192(8) 0.0125(8) -0.0008(7) 0.0055(6) 0.0014(6)
C12 0.0137(9) 0.0088(9) 0.0095(9) -0.0007(7) 0.0059(8) -0.0005(7)
O12 0.0173(7) 0.0126(7) 0.0147(7) -0.0026(6) 0.0069(6) -0.0036(6)
N2 0.0100(8) 0.0115(8) 0.0085(8) 0.0012(7) 0.0037(6) 0.0005(6)
O9 0.0181(8) 0.0146(8) 0.0178(8) -0.0044(6) 0.0077(6) 0.0018(6)
O3 0.0136(7) 0.0123(7) 0.0151(7) -0.0006(6) 0.0047(6) -0.0002(6)
O4 0.0166(7) 0.0152(8) 0.0159(7) 0.0026(6) 0.0092(6) 0.0032(6)
C17 0.0134(10) 0.0178(11) 0.0112(9) -0.0001(8) 0.0079(8) -0.0003(8)
C13 0.0117(9) 0.0122(10) 0.0083(9) -0.0012(8) 0.0030(7) -0.0017(7)
C15 0.0122(9) 0.0130(10) 0.0080(9) -0.0023(8) 0.0054(7) 0.0010(7)
C14 0.0130(9) 0.0105(10) 0.0109(9) 0.0026(8) 0.0021(8) 0.0011(7)
C10 0.0165(10) 0.0121(10) 0.0090(9) 0.0016(8) 0.0063(8) -0.0005(8)
O2 0.0216(8) 0.0180(8) 0.0164(8) 0.0052(7) 0.0082(7) -0.0010(6)
C1 0.0144(10) 0.0167(11) 0.0074(9) 0.0006(8) 0.0032(8) 0.0007(8)
C23 0.0149(10) 0.0134(10) 0.0093(9) 0.0021(8) 0.0067(8) 0.0011(8)
C9 0.0155(10) 0.0108(10) 0.0118(9) 0.0003(8) 0.0066(8) 0.0009(8)
C16 0.0163(10) 0.0136(10) 0.0100(9) -0.0001(8) 0.0075(8) -0.0024(8)
C24 0.0137(9) 0.0092(9) 0.0113(9) 0.0015(8) 0.0049(8) 0.0019(7)
C22 0.0127(9) 0.0176(11) 0.0102(9) -0.0005(8) 0.0066(8) 0.0019(8)
C11 0.0136(9) 0.0141(10) 0.0114(9) -0.0014(8) 0.0069(8) -0.0036(8)
C7 0.0170(10) 0.0145(10) 0.0096(9) -0.0023(8) 0.0055(8) -0.0016(8)
C6 0.0156(10) 0.0169(11) 0.0080(9) 0.0015(8) 0.0048(8) 0.0006(8)
C8 0.0142(9) 0.0131(10) 0.0088(9) -0.0005(8) 0.0038(8) -0.0009(8)
C4 0.0195(11) 0.0272(13) 0.0145(10) 0.0050(9) 0.0078(9) 0.0089(9)
C21 0.0164(11) 0.0220(12) 0.0161(10) -0.0004(9) 0.0082(9) 0.0048(9)
C2 0.0165(10) 0.0206(11) 0.0109(9) 0.0022(9) 0.0043(8) -0.0021(8)
C5 0.0221(11) 0.0172(11) 0.0136(10) 0.0033(9) 0.0066(9) 0.0038(9)
C20 0.0127(10) 0.0346(14) 0.0158(10) -0.0016(10) 0.0045(9) 0.0063(9)
C18 0.0177(11) 0.0246(12) 0.0171(10) -0.0053(9) 0.0111(9) -0.0035(9)
C19 0.0118(10) 0.0383(15) 0.0179(11) -0.0064(10) 0.0051(9) -0.0014(10)
C3 0.0142(10) 0.0312(13) 0.0138(10) 0.0048(9) 0.0058(8) 0.0018(9)
Na3 0.0124(4) 0.0144(4) 0.0122(4) 0.0009(3) 0.0048(3) 0.0002(3)
Na1 0.0182(4) 0.0160(4) 0.0147(4) -0.0015(3) 0.0085(4) -0.0040(3)
Na2 0.0147(4) 0.0154(4) 0.0134(4) -0.0004(3) 0.0055(3) 0.0011(3)
O14 0.0147(8) 0.0160(8) 0.0183(8) 0.0022(7) 0.0072(7) 0.0014(6)
O17 0.052(6) 0.116(10) 0.018(4) -0.008(5) 0.010(4) -0.059(6)

loop_
_atom_type_symbol
_atom_type_description
_atom_type_scat_dispersion_real
_atom_type_scat_dispersion_imag
_atom_type_scat_source
C C 0.0033 0.0016 'International Tables Vol C Tables 4.2.6.8 and 6.1.1.4'
H H 0.0000 0.0000 'International Tables Vol C Tables 4.2.6.8 and 6.1.1.4'
N N 0.0061 0.0033 'International Tables Vol C Tables 4.2.6.8 and 6.1.1.4'
O O 0.0106 0.0060 'International Tables Vol C Tables 4.2.6.8 and 6.1.1.4'
Na Na 0.0362 0.0249 'International Tables Vol C Tables 4.2.6.8 and 6.1.1.4'
Cu Cu 0.3201 1.2651 'International Tables Vol C Tables 4.2.6.8 and 6.1.1.4'

loop_
_geom_angle_atom_site_label_1
_geom_angle_atom_site_label_2
_geom_angle_atom_site_label_3
_geom_angle
_geom_angle_site_symmetry_1
_geom_angle_site_symmetry_3
O5 Cu2 O11 94.33(6) . .
O5 Cu2 O8 163.84(6) . .
O11 Cu2 O8 87.42(6) . .
O5 Cu2 N2 85.30(7) . .
O11 Cu2 N2 177.38(7) . .
O8 Cu2 N2 92.21(7) . .
O5 Cu2 O6 111.01(6) . .
O11 Cu2 O6 100.28(6) . .
O8 Cu2 O6 84.38(6) . .
N2 Cu2 O6 82.26(6) . .
O5 Cu2 Na3 156.08(5) . .
O11 Cu2 Na3 86.27(5) . .
O8 Cu2 Na3 40.02(4) . .
N2 Cu2 Na3 95.12(5) . .
O6 Cu2 Na3 45.75(4) . .
O5 Cu1 O10 95.22(6) . .
O5 Cu1 O1 165.38(7) . .
O10 Cu1 O1 89.11(6) . .
O5 Cu1 N1 86.09(7) . .
O10 Cu1 N1 178.30(7) . .
O1 Cu1 N1 89.88(7) . .
O5 Cu1 O3 102.85(6) . .
O10 Cu1 O3 96.77(6) . .
O1 Cu1 O3 90.46(6) . .
N1 Cu1 O3 81.87(6) . .
C7 O1 Cu1 120.38(13) . .
C23 O8 Cu2 122.15(13) . .
C23 O8 Na3 130.96(13) . .
Cu2 O8 Na3 106.84(7) . .
C24 O11 Cu2 133.69(14) . .
Na1 O15 Na3 88.49(6) 2_655 .
Na1 O15 H15A 110(2) 2_655 .
Na3 O15 H15A 102(2) . .
Na1 O15 H15B 131(2) 2_655 .
Na3 O15 H15B 112(2) . .
H15A O15 H15B 108(3) . .
C12 O5 Cu2 113.00(12) . .
C12 O5 Cu1 111.10(12) . .
Cu2 O5 Cu1 132.15(8) . .
C24 O10 Cu1 135.81(14) . .
C24 O10 Na2 86.66(12) . .
Cu1 O10 Na2 125.62(8) . .
C15 O6 Cu2 110.61(13) . .
C15 O6 Na3 104.55(12) . .
Cu2 O6 Na3 94.42(6) . .
C15 O6 Na1 127.50(13) . 2_655
Cu2 O6 Na1 121.77(6) . 2_655
Na3 O6 Na1 76.14(5) . 2_655
C11 N1 C9 111.25(16) . .
C11 N1 C8 110.50(16) . .
C9 N1 C8 109.52(16) . .
C11 N1 Cu1 103.77(12) . .
C9 N1 Cu1 110.10(12) . .
C8 N1 Cu1 111.62(13) . .
C15 O7 Na3 146.30(14) . 3_666
C15 O7 Na1 120.61(13) . 4_566
Na3 O7 Na1 83.46(5) 3_666 4_566
Na3 O16 Na1 116.84(8) . 4_566
Na3 O16 H16C 94(2) . .
Na1 O16 H16C 95(2) 4_566 .
Na3 O16 H16D 111(2) . .
Na1 O16 H16D 125(2) 4_566 .
H16C O16 H16D 107(3) . .
Na3 O13 Na1 112.51(7) 4_575 .
Na3 O13 H13D 85(2) 4_575 .
Na1 O13 H13D 127(2) . .
Na3 O13 H13C 97(2) 4_575 .
Na1 O13 H13C 121(2) . .
H13D O13 H13C 104(3) . .
O5 C12 C13 107.26(16) . .
O5 C12 C11 107.31(16) . .
C13 C12 C11 111.81(17) . .
O5 C12 H12A 110.1 . .
C13 C12 H12A 110.1 . .
C11 C12 H12A 110.1 . .
C24 O12 Na2 93.64(13) . .
C13 N2 C14 109.59(16) . .
C13 N2 C16 110.90(16) . .
C14 N2 C16 109.30(16) . .
C13 N2 Cu2 105.26(12) . .
C14 N2 Cu2 109.94(12) . .
C16 N2 Cu2 111.78(13) . .
C10 O3 Cu1 113.46(13) . .
C10 O3 Na2 102.08(13) . 2_645
Cu1 O3 Na2 140.86(8) . 2_645
C10 O4 Na2 116.98(13) . 1_545
C10 O4 Na1 114.41(13) . .
Na2 O4 Na1 118.25(7) 1_545 .
C10 O4 Na2 80.28(12) . 2_645
Na2 O4 Na2 98.05(5) 1_545 2_645
Na1 O4 Na2 122.45(6) . 2_645
C18 C17 C22 117.9(2) . .
C18 C17 C16 119.1(2) . .
C22 C17 C16 122.92(19) . .
N2 C13 C12 108.38(16) . .
N2 C13 H13B 110.0 . .
C12 C13 H13B 110.0 . .
N2 C13 H13A 110.0 . .
C12 C13 H13A 110.0 . .
H13B C13 H13A 108.4 . .
O6 C15 O7 126.0(2) . .
O6 C15 C14 119.67(18) . .
O7 C15 C14 114.34(18) . .
O6 C15 Na3 52.19(10) . .
O7 C15 Na3 101.86(13) . .
C14 C15 Na3 119.75(13) . .
N2 C14 C15 115.54(17) . .
N2 C14 H14A 108.4 . .
C15 C14 H14A 108.4 . .
N2 C14 H14B 108.4 . .
C15 C14 H14B 108.4 . .
H14A C14 H14B 107.5 . .
O4 C10 O3 124.5(2) . .
O4 C10 C9 116.71(19) . .
O3 C10 C9 118.76(19) . .
O4 C10 Na2 74.73(12) . 2_645
O3 C10 Na2 52.84(11) . 2_645
C9 C10 Na2 158.83(14) . 2_645
O3 C10 Na2 129.37(14) . 1_545
C9 C10 Na2 95.65(12) . 1_545
Na2 C10 Na2 81.41(5) 2_645 1_545
C2 C1 C6 118.0(2) . .
C2 C1 C8 119.4(2) . .
C6 C1 C8 122.41(19) . .
O9 C23 O8 124.0(2) . .
O9 C23 C22 118.58(19) . .
O8 C23 C22 117.37(18) . .
N1 C9 C10 115.46(17) . .
N1 C9 H9A 108.4 . .
C10 C9 H9A 108.4 . .
N1 C9 H9B 108.4 . .
C10 C9 H9B 108.4 . .
H9A C9 H9B 107.5 . .
N2 C16 C17 112.81(17) . .
N2 C16 H16B 109.0 . .
C17 C16 H16B 109.0 . .
N2 C16 H16A 109.0 . .
C17 C16 H16A 109.0 . .
H16B C16 H16A 107.8 . .
O12 C24 O10 117.89(19) . .
O12 C24 O11 119.09(19) . .
O10 C24 O11 123.00(19) . .
O12 C24 Na2 58.91(11) . .
O10 C24 Na2 65.22(11) . .
O11 C24 Na2 156.12(15) . .
C21 C22 C17 120.0(2) . .
C21 C22 C23 117.0(2) . .
C17 C22 C23 122.92(19) . .
N1 C11 C12 108.84(16) . .
N1 C11 H11A 109.9 . .
C12 C11 H11A 109.9 . .
N1 C11 H11B 109.9 . .
C12 C11 H11B 109.9 . .
H11A C11 H11B 108.3 . .
O2 C7 O1 123.9(2) . .
O2 C7 C6 118.13(19) . .
O1 C7 C6 117.99(19) . .
C5 C6 C1 119.9(2) . .
C5 C6 C7 117.5(2) . .
C1 C6 C7 122.50(19) . .
N1 C8 C1 113.61(17) . .
N1 C8 H8A 108.8 . .
C1 C8 H8A 108.8 . .
N1 C8 H8B 108.8 . .
C1 C8 H8B 108.8 . .
H8A C8 H8B 107.7 . .
C3 C4 C5 119.6(2) . .
C3 C4 H4A 120.2 . .
C5 C4 H4A 120.2 . .
C20 C21 C22 120.8(2) . .
C20 C21 H21A 119.6 . .
C22 C21 H21A 119.6 . .
C3 C2 C1 121.5(2) . .
C3 C2 H2A 119.3 . .
C1 C2 H2A 119.3 . .
C4 C5 C6 121.0(2) . .
C4 C5 H5A 119.5 . .
C6 C5 H5A 119.5 . .
C19 C20 C21 119.8(2) . .
C19 C20 H20A 120.1 . .
C21 C20 H20A 120.1 . .
C19 C18 C17 121.7(2) . .
C19 C18 H18A 119.2 . .
C17 C18 H18A 119.2 . .
C20 C19 C18 119.8(2) . .
C20 C19 H19A 120.1 . .
C18 C19 H19A 120.1 . .
C4 C3 C2 120.0(2) . .
C4 C3 H3A 120.0 . .
C2 C3 H3A 120.0 . .
O15 Na3 O7 83.86(6) . 3_666
O15 Na3 O16 173.19(7) . .
O7 Na3 O16 92.35(6) 3_666 .
O15 Na3 O8 84.98(6) . .
O7 Na3 O8 159.46(7) 3_666 .
O16 Na3 O8 96.90(7) . .
O15 Na3 O13 92.75(6) . 4_576
O7 Na3 O13 113.56(6) 3_666 4_576
O16 Na3 O13 93.96(6) . 4_576
O8 Na3 O13 84.13(6) . 4_576
O15 Na3 O6 77.75(6) . .
O7 Na3 O6 88.93(6) 3_666 .
O16 Na3 O6 96.56(6) . .
O8 Na3 O6 71.86(5) . .
O13 Na3 O6 154.73(6) 4_576 .
O15 Na3 C15 100.62(6) . .
O7 Na3 C15 87.19(6) 3_666 .
O16 Na3 C15 73.47(6) . .
O8 Na3 C15 77.99(6) . .
O13 Na3 C15 156.53(6) 4_576 .
O6 Na3 C15 23.26(5) . .
O15 Na3 Na1 45.62(4) . 2_655
O7 Na3 Na1 50.85(4) 3_666 2_655
O16 Na3 Na1 127.87(5) . 2_655
O8 Na3 Na1 109.87(5) . 2_655
O13 Na3 Na1 131.53(5) 4_576 2_655
O6 Na3 Na1 54.53(4) . 2_655
C15 Na3 Na1 69.80(5) . 2_655
O15 Na3 Cu2 72.99(5) . .
O7 Na3 Cu2 126.50(5) 3_666 .
O16 Na3 Cu2 105.10(5) . .
O8 Na3 Cu2 33.14(4) . .
O13 Na3 Cu2 115.08(5) 4_576 .
O6 Na3 Cu2 39.83(4) . .
C15 Na3 Cu2 52.54(4) . .
Na1 Na3 Cu2 80.11(3) 2_655 .
O15 Na3 Na1 141.83(5) . 4_566
O7 Na3 Na1 68.27(4) 3_666 4_566
O16 Na3 Na1 31.60(4) . 4_566
O8 Na3 Na1 112.36(5) . 4_566
O13 Na3 Na1 121.67(5) 4_576 4_566
O6 Na3 Na1 76.23(4) . 4_566
C15 Na3 Na1 54.23(4) . 4_566
Na1 Na3 Na1 96.27(3) 2_655 4_566
Cu2 Na3 Na1 102.60(3) . 4_566
O15 Na3 Na1 69.51(5) . 4_576
O7 Na3 Na1 86.36(5) 3_666 4_576
O16 Na3 Na1 116.00(5) . 4_576
O8 Na3 Na1 105.73(5) . 4_576
O13 Na3 Na1 33.79(4) 4_576 4_576
O6 Na3 Na1 147.23(5) . 4_576
C15 Na3 Na1 168.74(5) . 4_576
Na1 Na3 Na1 99.00(3) 2_655 4_576
Cu2 Na3 Na1 126.02(3) . 4_576
Na1 Na3 Na1 130.76(3) 4_566 4_576
O15 Na3 H15A 16.7(7) . .
O7 Na3 H15A 98.2(7) 3_666 .
O16 Na3 H15A 162.3(7) . .
O8 Na3 H15A 68.7(7) . .
O13 Na3 H15A 94.8(7) 4_576 .
O6 Na3 H15A 69.6(7) . .
C15 Na3 H15A 92.8(7) . .
Na1 Na3 H15A 53.3(7) 2_655 .
Cu2 Na3 H15A 57.2(7) . .
Na1 Na3 H15A 143.5(7) 4_566 .
Na1 Na3 H15A 79.0(7) 4_576 .
O15 Na3 H16C 164.6(8) . .
O7 Na3 H16C 83.5(7) 3_666 .
O16 Na3 H16C 16.9(7) . .
O8 Na3 H16C 109.7(7) . .
O13 Na3 H16C 84.3(7) 4_576 .
O6 Na3 H16C 110.7(7) . .
C15 Na3 H16C 87.5(7) . .
Na1 Na3 H16C 128.3(7) 2_655 .
Cu2 Na3 H16C 121.9(8) . .
Na1 Na3 H16C 37.4(7) 4_566 .
Na1 Na3 H16C 100.9(7) 4_576 .
H15A Na3 H16C 178.3(10) . .
O15 Na1 O16 161.10(7) 2_645 4_565
O15 Na1 O4 109.51(6) 2_645 .
O16 Na1 O4 85.01(6) 4_565 .
O15 Na1 O7 79.87(6) 2_645 4_565
O16 Na1 O7 85.86(6) 4_565 4_565
O4 Na1 O7 170.61(6) . 4_565
O15 Na1 O13 85.94(7) 2_645 .
O16 Na1 O13 107.22(7) 4_565 .
O4 Na1 O13 87.80(6) . .
O7 Na1 O13 92.81(6) 4_565 .
O15 Na1 O6 74.19(6) 2_645 2_645
O16 Na1 O6 91.46(6) 4_565 2_645
O4 Na1 O6 101.42(6) . 2_645
O7 Na1 O6 81.00(5) 4_565 2_645
O13 Na1 O6 159.92(6) . 2_645
O15 Na1 Na3 45.89(5) 2_645 2_645
O16 Na1 Na3 115.29(5) 4_565 2_645
O4 Na1 Na3 141.76(5) . 2_645
O7 Na1 Na3 45.69(4) 4_565 2_645
O13 Na1 Na3 113.67(5) . 2_645
O6 Na1 Na3 49.33(4) 2_645 2_645
O15 Na1 Na3 129.58(5) 2_645 4_565
O16 Na1 Na3 31.56(4) 4_565 4_565
O4 Na1 Na3 110.92(5) . 4_565
O7 Na1 Na3 61.21(4) 4_565 4_565
O13 Na1 Na3 124.11(5) . 4_565
O6 Na1 Na3 69.40(4) 2_645 4_565
Na3 Na1 Na3 83.73(3) 2_645 4_565
O15 Na1 Na2 121.85(5) 2_645 1_545
O16 Na1 Na2 65.67(5) 4_565 1_545
O4 Na1 Na2 29.68(4) . 1_545
O7 Na1 Na2 144.84(5) 4_565 1_545
O13 Na1 Na2 114.41(5) . 1_545
O6 Na1 Na2 79.62(4) 2_645 1_545
Na3 Na1 Na2 128.45(3) 2_645 1_545
Na3 Na1 Na2 84.51(3) 4_565 1_545
O15 Na1 Na3 55.21(5) 2_645 4_575
O16 Na1 Na3 132.36(5) 4_565 4_575
O4 Na1 Na3 109.88(5) . 4_575
O7 Na1 Na3 74.99(4) 4_565 4_575
O13 Na1 Na3 33.70(4) . 4_575
O6 Na1 Na3 126.62(4) 2_645 4_575
Na3 Na1 Na3 81.00(3) 2_645 4_575
Na3 Na1 Na3 130.76(3) 4_565 4_575
Na2 Na1 Na3 139.55(3) 1_545 4_575
O14 Na2 O4 101.79(7) . 1_565
O14 Na2 O12 145.03(7) . .
O4 Na2 O12 92.53(6) 1_565 .
O14 Na2 O3 103.89(6) . 2_655
O4 Na2 O3 105.44(6) 1_565 2_655
O12 Na2 O3 102.70(6) . 2_655
O14 Na2 O10 91.37(6) . .
O4 Na2 O10 107.78(6) 1_565 .
O12 Na2 O10 53.74(5) . .
O3 Na2 O10 139.51(6) 2_655 .
O14 Na2 C24 117.93(7) . .
O4 Na2 C24 108.21(7) 1_565 .
O12 Na2 C24 27.45(6) . .
O3 Na2 C24 117.82(7) 2_655 .
O10 Na2 C24 28.13(6) . .
O14 Na2 O4 91.18(6) . 2_655
O4 Na2 O4 154.23(6) 1_565 2_655
O12 Na2 O4 89.18(6) . 2_655
O3 Na2 O4 49.32(5) 2_655 2_655
O10 Na2 O4 93.90(5) . 2_655
C24 Na2 O4 84.37(6) . 2_655
O14 Na2 C10 93.93(6) . 2_655
O4 Na2 C10 130.43(7) 1_565 2_655
O12 Na2 C10 100.76(6) . 2_655
O3 Na2 C10 25.08(6) 2_655 2_655
O10 Na2 C10 118.61(6) . 2_655
C24 Na2 C10 104.87(7) . 2_655
O4 Na2 C10 24.99(5) 2_655 2_655
O14 Na2 C10 114.91(6) . 1_565
O4 Na2 C10 21.08(5) 1_565 1_565
O12 Na2 C10 72.39(6) . 1_565
O3 Na2 C10 115.24(6) 2_655 1_565
O10 Na2 C10 90.37(6) . 1_565
C24 Na2 C10 87.24(6) . 1_565
O4 Na2 C10 153.46(6) 2_655 1_565
C10 Na2 C10 139.11(7) 2_655 1_565
O14 Na2 Na2 136.53(6) . 2_655
O4 Na2 Na2 46.07(4) 1_565 2_655
O12 Na2 Na2 74.92(5) . 2_655
O3 Na2 Na2 68.65(5) 2_655 2_655
O10 Na2 Na2 122.81(5) . 2_655
C24 Na2 Na2 101.93(5) . 2_655
O4 Na2 Na2 110.26(5) 2_655 2_655
C10 Na2 Na2 91.82(5) 2_655 2_655
C10 Na2 Na2 47.29(4) 1_565 2_655
O14 Na2 Na2 57.58(5) . 2_645
O4 Na2 Na2 157.74(6) 1_565 2_645
O12 Na2 Na2 109.27(5) . 2_645
O3 Na2 Na2 74.80(5) 2_655 2_645
O10 Na2 Na2 82.83(5) . 2_645
C24 Na2 Na2 90.43(5) . 2_645
O4 Na2 Na2 35.88(4) 2_655 2_645
C10 Na2 Na2 51.30(5) 2_655 2_645
C10 Na2 Na2 169.53(5) 1_565 2_645
Na2 Na2 Na2 143.10(5) 2_655 2_645
O14 Na2 Na1 70.43(5) . 1_565
O4 Na2 Na1 32.07(4) 1_565 1_565
O12 Na2 Na1 122.42(5) . 1_565
O3 Na2 Na1 106.20(5) 2_655 1_565
O10 Na2 Na1 114.26(5) . 1_565
C24 Na2 Na1 129.37(5) . 1_565
O4 Na2 Na1 145.97(4) 2_655 1_565
C10 Na2 Na1 125.02(5) 2_655 1_565
C10 Na2 Na1 50.37(4) 1_565 1_565
Na2 Na2 Na1 71.12(3) 2_655 1_565
Na2 Na2 Na1 125.82(3) 2_645 1_565
O14 Na2 H14D 18.5(7) . .
O4 Na2 H14D 114.3(7) 1_565 .
O12 Na2 H14D 127.5(7) . .
O3 Na2 H14D 111.3(7) 2_655 .
O10 Na2 H14D 74.8(7) . .
C24 Na2 H14D 100.1(7) . .
O4 Na2 H14D 84.3(7) 2_655 .
C10 Na2 H14D 94.6(7) 2_655 .
C10 Na2 H14D 122.0(7) 1_565 .
Na2 Na2 H14D 154.6(7) 2_655 .
Na2 Na2 H14D 48.5(7) 2_645 .
Na1 Na2 H14D 85.1(7) 1_565 .
Na2 O14 H14C 111(2) . .
Na2 O14 H14D 98(2) . .
H14C O14 H14D 105(3) . .

loop_
_geom_bond_atom_site_label_1
_geom_bond_atom_site_label_2
_geom_bond_distance
_geom_bond_site_symmetry_2
Cu2 O5 1.9129(15) .
Cu2 O11 1.9287(15) .
Cu2 O8 1.9986(15) .
Cu2 N2 2.0440(18) .
Cu2 O6 2.2480(15) .
Cu2 Na3 3.4993(10) .
Cu1 O5 1.9130(15) .
Cu1 O10 1.9289(16) .
Cu1 O1 1.9816(15) .
Cu1 N1 2.0772(18) .
Cu1 O3 2.1790(15) .
O1 C7 1.285(3) .
O8 C23 1.279(3) .
O8 Na3 2.3511(17) .
O11 C24 1.298(3) .
O15 Na1 2.3010(18) 2_655
O15 Na3 2.3117(18) .
O15 H15A 0.76(3) .
O15 H15B 0.80(3) .
O5 C12 1.425(2) .
O10 C24 1.295(3) .
O10 Na2 2.4933(18) .
O6 C15 1.257(3) .
O6 Na3 2.5142(17) .
O6 Na1 2.6998(18) 2_655
N1 C11 1.491(3) .
N1 C9 1.495(3) .
N1 C8 1.503(3) .
O7 C15 1.257(3) .
O7 Na3 2.3181(17) 3_666
O7 Na1 2.5120(18) 4_566
O16 Na3 2.3493(19) .
O16 Na1 2.3519(19) 4_566
O16 H16C 0.73(3) .
O16 H16D 0.83(3) .
O13 Na3 2.5112(19) 4_575
O13 Na1 2.517(2) .
O13 H13D 0.74(3) .
O13 H13C 0.76(3) .
C12 C13 1.517(3) .
C12 C11 1.522(3) .
C12 H12A 0.9800 .
O12 C24 1.266(3) .
O12 Na2 2.3524(18) .
N2 C13 1.491(3) .
N2 C14 1.496(3) .
N2 C16 1.505(3) .
O9 C23 1.244(3) .
O3 C10 1.264(3) .
O3 Na2 2.3758(17) 2_645
O4 C10 1.250(3) .
O4 Na2 2.3220(18) 1_545
O4 Na1 2.4902(18) .
O4 Na2 2.8532(18) 2_645
C17 C18 1.400(3) .
C17 C22 1.403(3) .
C17 C16 1.511(3) .
C13 H13B 0.9700 .
C13 H13A 0.9700 .
C15 C14 1.531(3) .
C15 Na3 3.080(2) .
C14 H14A 0.9700 .
C14 H14B 0.9700 .
C10 C9 1.527(3) .
C10 Na2 2.915(2) 2_645
C10 Na2 3.096(2) 1_545
O2 C7 1.242(3) .
C1 C2 1.395(3) .
C1 C6 1.409(3) .
C1 C8 1.511(3) .
C23 C22 1.508(3) .
C9 H9A 0.9700 .
C9 H9B 0.9700 .
C16 H16B 0.9700 .
C16 H16A 0.9700 .
C24 Na2 2.741(2) .
C22 C21 1.398(3) .
C11 H11A 0.9700 .
C11 H11B 0.9700 .
C7 C6 1.515(3) .
C6 C5 1.392(3) .
C8 H8A 0.9700 .
C8 H8B 0.9700 .
C4 C3 1.379(4) .
C4 C5 1.387(3) .
C4 H4A 0.9300 .
C21 C20 1.383(3) .
C21 H21A 0.9300 .
C2 C3 1.392(3) .
C2 H2A 0.9300 .
C5 H5A 0.9300 .
C20 C19 1.382(4) .
C20 H20A 0.9300 .
C18 C19 1.387(3) .
C18 H18A 0.9300 .
C19 H19A 0.9300 .
C3 H3A 0.9300 .
Na3 O7 2.3181(17) 3_666
Na3 O13 2.5112(19) 4_576
Na3 H15A 2.59(3) .
Na3 H16C 2.51(3) .
Na1 O15 2.3010(18) 2_645
Na1 O16 2.3519(19) 4_565
Na1 O7 2.5120(18) 4_565
Na1 O6 2.6998(18) 2_645
Na2 O14 2.3190(19) .
Na2 O4 2.3220(18) 1_565
Na2 O3 2.3758(17) 2_655
Na2 O4 2.8532(18) 2_655
Na2 C10 2.915(2) 2_655
Na2 C10 3.096(2) 1_565
Na2 H14D 2.56(3) .
O14 H14C 0.76(3) .
O14 H14D 0.82(3) .
